data_7001560
loop_
_publ_author_name
'Mendoza-Espinosa, Daniel'
'Rheingold, Arnold L.'
'Hanna, Tracy A.'

_publ_section_title
;
 Synthesis of bismuth and antimony complexes of the
 &#x201C;larger&#x201D; calix[n]arenes (n = 6--8); from mononuclear to
 tetranuclear complexes
;
_journal_issue 26
_journal_name_full 'Dalton Transactions'
_journal_page_first 5226
_journal_page_last 5238
_journal_paper_doi 10.1039/b903947c
_journal_year 2009
_chemical_formula_moiety 'C112 H80 Bi8 O20'
_chemical_formula_sum 'C112 H80 Bi8 O20'
_chemical_formula_weight 3417.60
_chemical_name_systematic
;
?
;
_space_group_IT_number 62
_symmetry_cell_setting orthorhombic
_symmetry_space_group_name_Hall '-P 2ac 2n'
_symmetry_space_group_name_H-M 'P n m a'
_atom_sites_solution_hydrogens geom
_atom_sites_solution_primary direct
_atom_sites_solution_secondary difmap
_audit_creation_method SHELXL-97
_cell_angle_alpha 90.00
_cell_angle_beta 90.00
_cell_angle_gamma 90.00
_cell_formula_units_Z 4
_cell_length_a 30.287(6)
_cell_length_b 21.769(4)
_cell_length_c 22.432(4)
_cell_measurement_reflns_used 500
_cell_measurement_temperature 213(2)
_cell_measurement_theta_max 25
_cell_measurement_theta_min 2
_cell_volume 14790(5)
_computing_cell_refinement 'Bruker SMART'
_computing_data_collection 'Bruker SMART'
_computing_data_reduction 'Bruker SAINT'
_computing_molecular_graphics 'Bruker SHELXTL'
_computing_publication_material 'Bruker SHELXTL'
_computing_structure_refinement 'SHELXL-97 (Sheldrick, 1997)'
_computing_structure_solution 'SHELXS-97 (Sheldrick, 1990)'
_diffrn_ambient_temperature 213(2)
_diffrn_detector_area_resol_mean 'not recorded'
_diffrn_measured_fraction_theta_full 0.999
_diffrn_measured_fraction_theta_max 0.999
_diffrn_measurement_device_type 'Bruker SMART 1000'
_diffrn_measurement_method 'phi and omega scans'
_diffrn_radiation_monochromator graphite
_diffrn_radiation_source 'fine-focus sealed tube'
_diffrn_radiation_type MoK\a
_diffrn_radiation_wavelength 0.71073
_diffrn_reflns_av_R_equivalents 0.1938
_diffrn_reflns_av_sigmaI/netI 0.1031
_diffrn_reflns_limit_h_max 33
_diffrn_reflns_limit_h_min -31
_diffrn_reflns_limit_k_max 24
_diffrn_reflns_limit_k_min -24
_diffrn_reflns_limit_l_max 24
_diffrn_reflns_limit_l_min -24
_diffrn_reflns_number 97048
_diffrn_reflns_theta_full 23.25
_diffrn_reflns_theta_max 23.25
_diffrn_reflns_theta_min 1.62
_diffrn_standards_interval_count 'not recorded'
_diffrn_standards_interval_time 'not recorded'
_diffrn_standards_number 'not recorded'
_exptl_absorpt_coefficient_mu 9.531
_exptl_absorpt_correction_T_max 0.265
_exptl_absorpt_correction_T_min 0.183
_exptl_absorpt_correction_type multi-scan
_exptl_absorpt_process_details sadabs
_exptl_crystal_colour Yellow
_exptl_crystal_density_diffrn 1.535
_exptl_crystal_density_method 'not measured'
_exptl_crystal_description Block
_exptl_crystal_F_000 6304
_exptl_crystal_size_max 0.19
_exptl_crystal_size_mid 0.18
_exptl_crystal_size_min 0.14
_refine_diff_density_max 4.783
_refine_diff_density_min -7.362
_refine_diff_density_rms 0.416
_refine_ls_extinction_method none
_refine_ls_goodness_of_fit_ref 1.038
_refine_ls_hydrogen_treatment constr
_refine_ls_matrix_type full
_refine_ls_number_parameters 313
_refine_ls_number_reflns 10925
_refine_ls_number_restraints 42
_refine_ls_restrained_S_all 1.037
_refine_ls_R_factor_all 0.1569
_refine_ls_R_factor_gt 0.1159
_refine_ls_shift/su_max 0.028
_refine_ls_shift/su_mean 0.001
_refine_ls_structure_factor_coef Fsqd
_refine_ls_weighting_details 'calc w=1/[\s^2^(Fo^2^)+(0.0911P)^2^+2043.5316P] where P=(Fo^2^+2Fc^2^)/3'
_refine_ls_weighting_scheme calc
_refine_ls_wR_factor_gt 0.2590
_refine_ls_wR_factor_ref 0.2805
_reflns_number_gt 7525
_reflns_number_total 10925
_reflns_threshold_expression >2sigma(I)
_cod_data_source_file b903947c.txt
_cod_data_source_block tcu174m
_cod_depositor_comments
;
The following automatic conversions were performed:
'_symmetry_cell_setting' value 'Orthorhombic' changed to 'orthorhombic'
according to '/home/saulius/struct/CIF-dictionaries/cif_core.dic'
dictionary named 'cif_core.dic' version 2.4.1 from 2010-06-29.

Automatic conversion script
Id: cif_fix_enum 1527 2010-12-29 10:47:43Z saulius 
;
_cod_database_code 7001560

loop_
_symmetry_equiv_pos_as_xyz
'x, y, z'
'-x+1/2, -y, z+1/2'
'x+1/2, -y+1/2, -z+1/2'
'-x, y+1/2, -z'
'-x, -y, -z'
'x-1/2, y, -z-1/2'
'-x-1/2, y-1/2, z-1/2'
'x, -y-1/2, z'

loop_
_atom_site_label
_atom_site_type_symbol
_atom_site_fract_x
_atom_site_fract_y
_atom_site_fract_z
_atom_site_U_iso_or_equiv
_atom_site_adp_type
_atom_site_occupancy
_atom_site_symmetry_multiplicity
_atom_site_calc_flag
_atom_site_refinement_flags
_atom_site_disorder_assembly
_atom_site_disorder_group
Bi1 Bi -0.27970(6) -0.7500 0.20198(7) 0.0319(4) Uani 1 2 d S . .
C1 C -0.2400(11) -0.6610(14) 0.1227(12) 0.045(9) Uiso 1 1 d D . .
C2 C -0.2603(9) -0.6061(12) 0.1203(11) 0.024(7) Uiso 1 1 d D . .
C3 C -0.2721(12) -0.5858(15) 0.0629(14) 0.053(10) Uiso 1 1 d D . .
H26A H -0.2889 -0.5500 0.0576 0.063 Uiso 1 1 calc R . .
C4 C -0.2589(14) -0.6187(17) 0.0170(15) 0.077(13) Uiso 1 1 d D . .
H1CA H -0.2588 -0.5984 -0.0200 0.093 Uiso 1 1 calc R . .
C5 C -0.2439(13) -0.6850(16) 0.0160(15) 0.073(13) Uiso 1 1 d D . .
H31A H -0.2465 -0.7136 -0.0152 0.088 Uiso 1 1 calc R . .
C6 C -0.2256(9) -0.6937(12) 0.0712(11) 0.026(7) Uiso 1 1 d D . .
C7 C -0.2735(12) -0.5710(18) 0.1800(17) 0.053(10) Uiso 1 1 d . . .
H10A H -0.2517 -0.5831 0.2100 0.064 Uiso 1 1 calc R . .
H10C H -0.2687 -0.5272 0.1722 0.064 Uiso 1 1 calc R . .
C8 C -0.3161(12) -0.5758(17) 0.2083(17) 0.046(9) Uiso 1 1 d . . .
C9 C -0.3496(11) -0.5348(16) 0.1917(16) 0.043(9) Uiso 1 1 d . . .
H87A H -0.3448 -0.5085 0.1591 0.052 Uiso 1 1 calc R . .
C10 C -0.3888(14) -0.532(2) 0.2209(19) 0.064(12) Uiso 1 1 d . . .
H74A H -0.4097 -0.5023 0.2087 0.077 Uiso 1 1 calc R . .
C11 C -0.3983(15) -0.567(2) 0.264(2) 0.068(12) Uiso 1 1 d . . .
H35A H -0.4264 -0.5649 0.2815 0.082 Uiso 1 1 calc R . .
C12 C -0.3649(9) -0.6097(13) 0.2856(13) 0.024(7) Uiso 1 1 d . . .
C13 C -0.3271(12) -0.6210(17) 0.2587(17) 0.047(9) Uiso 1 1 d . . .
C14 C -0.3742(10) -0.6497(14) 0.3419(12) 0.033(8) Uiso 1 1 d D . .
H42A H -0.3565 -0.6874 0.3406 0.039 Uiso 1 1 calc R . .
H42B H -0.4055 -0.6613 0.3432 0.039 Uiso 1 1 calc R . .
C15 C -0.3618(8) -0.6108(12) 0.3990(11) 0.021(6) Uiso 1 1 d D . .
C16 C -0.3929(10) -0.5753(15) 0.4235(15) 0.052(10) Uiso 1 1 d D . .
H68A H -0.4219 -0.5753 0.4086 0.062 Uiso 1 1 calc R . .
C17 C -0.3813(10) -0.5384(16) 0.4716(16) 0.059(11) Uiso 1 1 d D . .
H21A H -0.4030 -0.5171 0.4933 0.070 Uiso 1 1 calc R . .
C18 C -0.3395(9) -0.5340(13) 0.4859(13) 0.033(8) Uiso 1 1 d D . .
H96A H -0.3316 -0.5011 0.5109 0.039 Uiso 1 1 calc R . .
C19 C -0.3033(9) -0.5757(15) 0.4669(15) 0.049(9) Uiso 1 1 d D . .
C20 C -0.3186(8) -0.6159(12) 0.4242(11) 0.024(7) Uiso 1 1 d D . .
C21 C -0.2612(9) -0.5742(14) 0.4828(13) 0.031(7) Uiso 1 1 d D . .
H3A H -0.2523 -0.5309 0.4824 0.037 Uiso 1 1 calc R . .
H3B H -0.2445 -0.5944 0.4509 0.037 Uiso 1 1 calc R . .
C22 C -0.2424(11) -0.6042(15) 0.5481(15) 0.036(8) Uiso 1 1 d . . .
C23 C -0.2556(10) -0.5785(15) 0.5989(14) 0.034(8) Uiso 1 1 d . . .
H16A H -0.2731 -0.5429 0.5990 0.040 Uiso 1 1 calc R . .
C24 C -0.2416(12) -0.6080(17) 0.6545(17) 0.050(10) Uiso 1 1 d . . .
H25A H -0.2469 -0.5885 0.6913 0.060 Uiso 1 1 calc R . .
C25 C -0.2210(9) -0.6637(12) 0.6528(12) 0.020(6) Uiso 1 1 d . . .
H13A H -0.2149 -0.6845 0.6885 0.023 Uiso 1 1 calc R . .
C26 C -0.2075(12) -0.6932(17) 0.5915(17) 0.048(9) Uiso 1 1 d . . .
C27 C -0.2233(10) -0.6614(15) 0.5431(15) 0.035(8) Uiso 1 1 d . . .
C28 C -0.1800(17) -0.7500 0.585(2) 0.049(13) Uiso 1 2 d S . .
H19A H -0.1568 -0.7500 0.6156 0.059 Uiso 1 2 calc SR . .
H19B H -0.1657 -0.7500 0.5460 0.059 Uiso 1 2 calc SR . .
C29 C -0.2004(16) -0.7500 0.065(2) 0.039(12) Uiso 1 2 d S . .
H1JA H -0.1863 -0.7500 0.0256 0.047 Uiso 1 2 calc SR . .
H1JB H -0.1769 -0.7500 0.0949 0.047 Uiso 1 2 calc SR . .
C30 C -0.0633(13) -0.6643(18) 0.4426(18) 0.054(10) Uiso 1 1 d . . .
C31 C -0.0223(13) -0.6962(19) 0.4395(18) 0.056(10) Uiso 1 1 d . . .
C32 C 0.012(2) -0.677(3) 0.483(3) 0.14(3) Uiso 1 1 d . . .
H54A H 0.0375 -0.7012 0.4879 0.171 Uiso 1 1 calc R . .
C33 C 0.007(3) -0.619(4) 0.518(3) 0.15(3) Uiso 1 1 d . . .
H1BA H 0.0310 -0.6034 0.5392 0.182 Uiso 1 1 calc R . .
C34 C -0.036(2) -0.587(3) 0.519(3) 0.11(2) Uiso 1 1 d . . .
H2BA H -0.0397 -0.5489 0.5371 0.136 Uiso 1 1 calc R . .
C35 C -0.0714(14) -0.619(2) 0.4906(19) 0.063(11) Uiso 1 1 d . . .
C36 C -0.1198(16) -0.594(2) 0.497(2) 0.088(15) Uiso 1 1 d . . .
H28A H -0.1256 -0.5883 0.5398 0.105 Uiso 1 1 calc R . .
H28B H -0.1399 -0.6260 0.4830 0.105 Uiso 1 1 calc R . .
C37 C -0.1329(15) -0.531(2) 0.464(2) 0.072(13) Uiso 1 1 d . . .
C38 C -0.1154(15) -0.474(2) 0.492(2) 0.071(13) Uiso 1 1 d . . .
H89A H -0.0973 -0.4734 0.5259 0.085 Uiso 1 1 calc R . .
C39 C -0.1280(18) -0.428(3) 0.464(3) 0.099(17) Uiso 1 1 d . . .
H88A H -0.1219 -0.3921 0.4850 0.118 Uiso 1 1 calc R . .
C40 C -0.149(2) -0.415(4) 0.410(3) 0.14(2) Uiso 1 1 d . . .
H47A H -0.1523 -0.3759 0.3933 0.162 Uiso 1 1 calc R . .
C41 C -0.1648(13) -0.4740(18) 0.3819(17) 0.052(10) Uiso 1 1 d . . .
C42 C -0.1535(13) -0.527(2) 0.4108(19) 0.059(11) Uiso 1 1 d . . .
C43 C -0.1923(15) -0.475(2) 0.3316(16) 0.081(14) Uiso 1 1 d D . .
H40A H -0.2113 -0.4385 0.3334 0.097 Uiso 1 1 calc R . .
H40D H -0.2115 -0.5110 0.3347 0.097 Uiso 1 1 calc R . .
C44 C -0.1696(16) -0.4762(17) 0.2682(16) 0.090(16) Uiso 1 1 d D . .
C45 C -0.1544(17) -0.4214(17) 0.2486(19) 0.107(19) Uiso 1 1 d D . .
H50A H -0.1542 -0.3861 0.2728 0.128 Uiso 1 1 calc R . .
C46 C -0.1389(18) -0.4210(18) 0.1901(19) 0.108(19) Uiso 1 1 d D . .
H42C H -0.1331 -0.3830 0.1717 0.129 Uiso 1 1 calc R . .
C47 C -0.1323(18) -0.4715(18) 0.1599(19) 0.111(19) Uiso 1 1 d D . .
H1GA H -0.1168 -0.4677 0.1238 0.133 Uiso 1 1 calc R . .
C48 C -0.1469(15) -0.5348(17) 0.1771(17) 0.080(14) Uiso 1 1 d D . .
C49 C -0.1623(14) -0.5303(15) 0.2342(15) 0.070(12) Uiso 1 1 d D . .
C50 C -0.1361(18) -0.587(2) 0.150(2) 0.11(2) Uiso 1 1 d D . .
H70A H -0.1468 -0.5814 0.1095 0.136 Uiso 1 1 calc R . .
H70C H -0.1560 -0.6172 0.1684 0.136 Uiso 1 1 calc R . .
C51 C -0.0923(19) -0.623(3) 0.143(3) 0.096(17) Uiso 1 1 d . . .
C52 C -0.059(3) -0.606(4) 0.099(4) 0.15(3) Uiso 1 1 d . . .
H5BA H -0.0681 -0.5758 0.0714 0.183 Uiso 1 1 calc R . .
C53 C -0.022(2) -0.623(3) 0.092(3) 0.13(2) Uiso 1 1 d . . .
H3BA H -0.0034 -0.6052 0.0641 0.159 Uiso 1 1 calc R . .
C54 C -0.0081(19) -0.674(3) 0.129(3) 0.099(17) Uiso 1 1 d . . .
H4BA H 0.0193 -0.6923 0.1216 0.118 Uiso 1 1 calc R . .
C55 C -0.0351(17) -0.698(2) 0.179(2) 0.087(15) Uiso 1 1 d . . .
C56 C -0.0798(15) -0.661(2) 0.188(2) 0.071(13) Uiso 1 1 d . . .
C57 C -0.027(2) -0.7500 0.218(3) 0.077(19) Uiso 1 2 d S . .
H39A H 0.0036 -0.7500 0.2327 0.092 Uiso 1 2 calc SR . .
H39B H -0.0472 -0.7500 0.2521 0.092 Uiso 1 2 calc SR . .
C58 C -0.014(2) -0.7500 0.408(3) 0.065(17) Uiso 1 2 d S . .
H1KA H 0.0164 -0.7500 0.3946 0.078 Uiso 1 2 calc SR . .
H1KB H -0.0331 -0.7500 0.3722 0.078 Uiso 1 2 calc SR . .
O1 O -0.2288(7) -0.6874(9) 0.1755(9) 0.033(5) Uiso 1 1 d . . .
O2 O -0.2965(6) -0.6638(9) 0.2692(9) 0.029(5) Uiso 1 1 d . . .
O3 O -0.2916(6) -0.6635(9) 0.4079(9) 0.032(5) Uiso 1 1 d . . .
O4 O -0.2146(6) -0.6865(8) 0.4882(8) 0.022(4) Uiso 1 1 d . . .
O5 O -0.0960(6) -0.6803(9) 0.4047(9) 0.031(5) Uiso 1 1 d . . .
O6 O -0.1669(8) -0.5840(12) 0.3909(12) 0.056(7) Uiso 1 1 d . . .
O7 O -0.1754(9) -0.5824(13) 0.2677(12) 0.064(8) Uiso 1 1 d . . .
O8 O -0.1049(7) -0.6758(10) 0.2363(10) 0.039(6) Uiso 1 1 d . . .
O9 O -0.2374(8) -0.7500 0.2760(11) 0.016(6) Uiso 1 2 d S . .
O10 O -0.2317(7) -0.7500 0.3883(10) 0.011(5) Uiso 1 2 d S . .
O11 O -0.1605(5) -0.6914(7) 0.3259(8) 0.016(4) Uiso 1 1 d . . .
Bi2 Bi -0.24050(4) -0.66326(4) 0.33304(5) 0.0222(3) Uani 1 1 d . . .
Bi3 Bi -0.26810(6) -0.7500 0.46926(7) 0.0250(4) Uani 1 2 d S . .
Bi4 Bi -0.14995(5) -0.7500 0.40997(7) 0.0248(4) Uani 1 2 d S . .
Bi5 Bi -0.12015(4) -0.61183(5) 0.32288(6) 0.0361(4) Uani 1 1 d . . .
Bi6 Bi -0.15853(6) -0.7500 0.24089(7) 0.0298(4) Uani 1 2 d S . .

loop_
_atom_site_aniso_label
_atom_site_aniso_U_11
_atom_site_aniso_U_22
_atom_site_aniso_U_33
_atom_site_aniso_U_23
_atom_site_aniso_U_13
_atom_site_aniso_U_12
Bi1 0.0380(10) 0.0416(10) 0.0160(9) 0.000 -0.0048(8) 0.000
Bi2 0.0341(6) 0.0078(5) 0.0246(6) 0.0027(4) -0.0005(5) 0.0006(4)
Bi3 0.0411(10) 0.0170(8) 0.0167(8) 0.000 0.0024(7) 0.000
Bi4 0.0358(10) 0.0119(8) 0.0266(9) 0.000 -0.0055(8) 0.000
Bi5 0.0349(7) 0.0160(6) 0.0574(9) 0.0061(6) 0.0009(6) -0.0061(5)
Bi6 0.0346(10) 0.0328(10) 0.0221(9) 0.000 0.0017(8) 0.000

loop_
_atom_type_symbol
_atom_type_description
_atom_type_scat_dispersion_real
_atom_type_scat_dispersion_imag
_atom_type_scat_source
C C 0.0033 0.0016 'International Tables Vol C Tables 4.2.6.8 and 6.1.1.4'
H H 0.0000 0.0000 'International Tables Vol C Tables 4.2.6.8 and 6.1.1.4'
Bi Bi -4.1077 10.2566 'International Tables Vol C Tables 4.2.6.8 and 6.1.1.4'
O O 0.0106 0.0060 'International Tables Vol C Tables 4.2.6.8 and 6.1.1.4'

loop_
_geom_angle_atom_site_label_1
_geom_angle_atom_site_label_2
_geom_angle_atom_site_label_3
_geom_angle
_geom_angle_site_symmetry_1
_geom_angle_site_symmetry_3
_geom_angle_publ_flag
O9 Bi1 O1 77.3(7) . . ?
O9 Bi1 O1 77.3(7) . 8_545 ?
O1 Bi1 O1 79.1(11) . 8_545 ?
O9 Bi1 O2 69.0(6) . . ?
O1 Bi1 O2 80.4(7) . . ?
O1 Bi1 O2 143.5(7) 8_545 . ?
O9 Bi1 O2 69.0(6) . 8_545 ?
O1 Bi1 O2 143.5(7) . 8_545 ?
O1 Bi1 O2 80.4(7) 8_545 8_545 ?
O2 Bi1 O2 99.5(9) . 8_545 ?
O9 Bi1 Bi2 34.2(3) . . ?
O1 Bi1 Bi2 70.3(6) . . ?
O1 Bi1 Bi2 108.4(5) 8_545 . ?
O2 Bi1 Bi2 35.7(4) . . ?
O2 Bi1 Bi2 88.2(5) 8_545 . ?
O9 Bi1 Bi2 34.2(3) . 8_545 ?
O1 Bi1 Bi2 108.4(6) . 8_545 ?
O1 Bi1 Bi2 70.3(6) 8_545 8_545 ?
O2 Bi1 Bi2 88.2(5) . 8_545 ?
O2 Bi1 Bi2 35.7(4) 8_545 8_545 ?
Bi2 Bi1 Bi2 61.55(4) . 8_545 ?
C2 C1 O1 122(2) . . ?
C2 C1 C6 123(2) . . ?
O1 C1 C6 115(2) . . ?
C1 C2 C3 116(2) . . ?
C1 C2 C7 120(2) . . ?
C3 C2 C7 124(3) . . ?
C4 C3 C2 118(3) . . ?
C4 C3 H26A 121.0 . . ?
C2 C3 H26A 121.0 . . ?
C3 C4 C5 128(3) . . ?
C3 C4 H1CA 115.8 . . ?
C5 C4 H1CA 115.8 . . ?
C6 C5 C4 104(2) . . ?
C6 C5 H31A 128.0 . . ?
C4 C5 H31A 128.1 . . ?
C5 C6 C1 123(2) . . ?
C5 C6 C29 104(3) . . ?
C1 C6 C29 131(3) . . ?
C8 C7 C2 124(3) . . ?
C8 C7 H10A 106.3 . . ?
C2 C7 H10A 106.3 . . ?
C8 C7 H10C 106.3 . . ?
C2 C7 H10C 106.3 . . ?
H10A C7 H10C 106.4 . . ?
C9 C8 C7 119(3) . . ?
C9 C8 C13 116(3) . . ?
C7 C8 C13 125(3) . . ?
C10 C9 C8 122(4) . . ?
C10 C9 H87A 118.7 . . ?
C8 C9 H87A 118.8 . . ?
C11 C10 C9 123(5) . . ?
C11 C10 H74A 118.7 . . ?
C9 C10 H74A 118.7 . . ?
C10 C11 C12 119(4) . . ?
C10 C11 H35A 120.5 . . ?
C12 C11 H35A 120.5 . . ?
C13 C12 C11 124(3) . . ?
C13 C12 C14 115(3) . . ?
C11 C12 C14 120(3) . . ?
C12 C13 O2 131(3) . . ?
C12 C13 C8 114(3) . . ?
O2 C13 C8 115(3) . . ?
C12 C14 C15 108(2) . . ?
C12 C14 H42A 110.0 . . ?
C15 C14 H42A 110.0 . . ?
C12 C14 H42B 110.0 . . ?
C15 C14 H42B 110.0 . . ?
H42A C14 H42B 108.4 . . ?
C16 C15 C20 122(2) . . ?
C16 C15 C14 118(2) . . ?
C20 C15 C14 120(2) . . ?
C15 C16 C17 119(3) . . ?
C15 C16 H68A 120.7 . . ?
C17 C16 H68A 120.7 . . ?
C18 C17 C16 118(3) . . ?
C18 C17 H21A 120.8 . . ?
C16 C17 H21A 120.8 . . ?
C17 C18 C19 127(3) . . ?
C17 C18 H96A 116.6 . . ?
C19 C18 H96A 116.6 . . ?
C21 C19 C20 122(3) . . ?
C21 C19 C18 128(3) . . ?
C20 C19 C18 110(2) . . ?
O3 C20 C19 118(2) . . ?
O3 C20 C15 120(2) . . ?
C19 C20 C15 122(2) . . ?
C19 C21 C22 123(3) . . ?
C19 C21 H3A 106.6 . . ?
C22 C21 H3A 106.6 . . ?
C19 C21 H3B 106.6 . . ?
C22 C21 H3B 106.6 . . ?
H3A C21 H3B 106.5 . . ?
C23 C22 C27 125(3) . . ?
C23 C22 C21 118(3) . . ?
C27 C22 C21 115(3) . . ?
C22 C23 C24 117(3) . . ?
C22 C23 H16A 121.3 . . ?
C24 C23 H16A 121.3 . . ?
C25 C24 C23 120(3) . . ?
C25 C24 H25A 120.1 . . ?
C23 C24 H25A 120.1 . . ?
C24 C25 C26 121(3) . . ?
C24 C25 H13A 119.7 . . ?
C26 C25 H13A 119.7 . . ?
C27 C26 C28 122(4) . . ?
C27 C26 C25 113(3) . . ?
C28 C26 C25 125(3) . . ?
O4 C27 C26 116(3) . . ?
O4 C27 C22 121(3) . . ?
C26 C27 C22 122(3) . . ?
C26 C28 C26 111(4) . 8_545 ?
C26 C28 H19A 109.4 . . ?
C26 C28 H19A 109.4 8_545 . ?
C26 C28 H19B 109.4 . . ?
C26 C28 H19B 109.4 8_545 . ?
H19A C28 H19B 108.0 . . ?
C6 C29 C6 115(4) 8_545 . ?
C6 C29 H1JA 108.4 8_545 . ?
C6 C29 H1JA 108.4 . . ?
C6 C29 H1JB 108.4 8_545 . ?
C6 C29 H1JB 108.4 . . ?
H1JA C29 H1JB 107.5 . . ?
O5 C30 C31 119(3) . . ?
O5 C30 C35 121(3) . . ?
C31 C30 C35 120(4) . . ?
C58 C31 C30 126(4) . . ?
C58 C31 C32 117(5) . . ?
C30 C31 C32 116(4) . . ?
C31 C32 C33 121(7) . . ?
C31 C32 H54A 119.7 . . ?
C33 C32 H54A 119.7 . . ?
C34 C33 C32 120(7) . . ?
C34 C33 H1BA 120.0 . . ?
C32 C33 H1BA 120.0 . . ?
C35 C34 C33 115(6) . . ?
C35 C34 H2BA 122.3 . . ?
C33 C34 H2BA 122.3 . . ?
C34 C35 C30 121(4) . . ?
C34 C35 C36 120(4) . . ?
C30 C35 C36 117(4) . . ?
C35 C36 C37 119(4) . . ?
C35 C36 H28A 107.6 . . ?
C37 C36 H28A 107.6 . . ?
C35 C36 H28B 107.6 . . ?
C37 C36 H28B 107.6 . . ?
H28A C36 H28B 107.1 . . ?
C42 C37 C38 119(4) . . ?
C42 C37 C36 126(4) . . ?
C38 C37 C36 115(4) . . ?
C39 C38 C37 110(5) . . ?
C39 C38 H89A 124.9 . . ?
C37 C38 H89A 124.9 . . ?
C38 C39 C40 138(7) . . ?
C38 C39 H88A 111.0 . . ?
C40 C39 H88A 111.0 . . ?
C39 C40 C41 109(6) . . ?
C39 C40 H47A 125.2 . . ?
C41 C40 H47A 125.3 . . ?
C42 C41 C43 122(4) . . ?
C42 C41 C40 116(4) . . ?
C43 C41 C40 122(4) . . ?
C37 C42 C41 127(4) . . ?
C37 C42 O6 111(4) . . ?
C41 C42 O6 122(4) . . ?
C41 C43 C44 118(4) . . ?
C41 C43 H40A 107.8 . . ?
C44 C43 H40A 107.8 . . ?
C41 C43 H40D 107.8 . . ?
C44 C43 H40D 107.8 . . ?
H40A C43 H40D 107.2 . . ?
C45 C44 C49 120(3) . . ?
C45 C44 C43 115(3) . . ?
C49 C44 C43 124(3) . . ?
C44 C45 C46 115(3) . . ?
C44 C45 H50A 122.3 . . ?
C46 C45 H50A 122.3 . . ?
C47 C46 C45 122(3) . . ?
C47 C46 H42C 118.9 . . ?
C45 C46 H42C 118.9 . . ?
C46 C47 C48 127(3) . . ?
C46 C47 H1GA 116.7 . . ?
C48 C47 H1GA 116.7 . . ?
C50 C48 C49 125(3) . . ?
C50 C48 C47 127(3) . . ?
C49 C48 C47 106(3) . . ?
C48 C49 O7 122(3) . . ?
C48 C49 C44 128(3) . . ?
O7 C49 C44 110(3) . . ?
C48 C50 C51 134(5) . . ?
C48 C50 H70A 103.7 . . ?
C51 C50 H70A 103.7 . . ?
C48 C50 H70C 103.7 . . ?
C51 C50 H70C 103.7 . . ?
H70A C50 H70C 105.4 . . ?
C56 C51 C52 118(6) . . ?
C56 C51 C50 117(5) . . ?
C52 C51 C50 123(6) . . ?
C53 C52 C51 131(9) . . ?
C53 C52 H5BA 114.5 . . ?
C51 C52 H5BA 114.5 . . ?
C52 C53 C54 117(8) . . ?
C52 C53 H3BA 121.6 . . ?
C54 C53 H3BA 121.6 . . ?
C53 C54 C55 122(6) . . ?
C53 C54 H4BA 118.8 . . ?
C55 C54 H4BA 118.8 . . ?
C57 C55 C54 129(5) . . ?
C57 C55 C56 117(5) . . ?
C54 C55 C56 114(5) . . ?
O8 C56 C51 125(4) . . ?
O8 C56 C55 118(4) . . ?
C51 C56 C55 116(4) . . ?
C55 C57 C55 102(6) 8_545 . ?
C55 C57 H39A 111.3 8_545 . ?
C55 C57 H39A 111.3 . . ?
C55 C57 H39B 111.3 8_545 . ?
C55 C57 H39B 111.3 . . ?
H39A C57 H39B 109.2 . . ?
C31 C58 C31 115(6) . 8_545 ?
C31 C58 H1KA 108.5 . . ?
C31 C58 H1KA 108.5 8_545 . ?
C31 C58 H1KB 108.5 . . ?
C31 C58 H1KB 108.5 8_545 . ?
H1KA C58 H1KB 107.5 . . ?
C1 O1 Bi1 109.4(19) . . ?
C13 O2 Bi2 130(2) . . ?
C13 O2 Bi1 125(2) . . ?
Bi2 O2 Bi1 104.0(8) . . ?
C20 O3 Bi2 126.8(17) . . ?
C20 O3 Bi3 127.5(17) . . ?
Bi2 O3 Bi3 102.6(8) . . ?
C27 O4 Bi3 106.7(17) . . ?
C30 O5 Bi4 133(2) . . ?
C30 O5 Bi5 122(2) . . ?
Bi4 O5 Bi5 103.4(8) . . ?
C42 O6 Bi5 107(2) . . ?
C49 O7 Bi5 109(2) . . ?
C56 O8 Bi6 126(2) . . ?
C56 O8 Bi5 128(2) . . ?
Bi6 O8 Bi5 103.4(8) . . ?
Bi1 O9 Bi2 114.7(7) . . ?
Bi1 O9 Bi2 114.7(7) . 8_545 ?
Bi2 O9 Bi2 111.6(10) . 8_545 ?
Bi1 O9 Bi6 109.4(10) . . ?
Bi2 O9 Bi6 102.4(7) . . ?
Bi2 O9 Bi6 102.4(7) 8_545 . ?
Bi3 O10 Bi2 113.9(6) . 8_545 ?
Bi3 O10 Bi2 113.9(6) . . ?
Bi2 O10 Bi2 112.3(10) 8_545 . ?
Bi3 O10 Bi4 110.1(9) . . ?
Bi2 O10 Bi4 102.7(6) 8_545 . ?
Bi2 O10 Bi4 102.7(6) . . ?
Bi5 O11 Bi6 114.3(7) . . ?
Bi5 O11 Bi4 113.6(7) . . ?
Bi6 O11 Bi4 111.7(7) . . ?
Bi5 O11 Bi2 111.1(7) . . ?
Bi6 O11 Bi2 102.4(6) . . ?
Bi4 O11 Bi2 102.6(6) . . ?
O2 Bi2 O10 115.9(7) . . ?
O2 Bi2 O9 70.5(8) . . ?
O10 Bi2 O9 67.3(7) . . ?
O2 Bi2 O3 87.5(7) . . ?
O10 Bi2 O3 71.2(7) . . ?
O9 Bi2 O3 116.0(7) . . ?
O2 Bi2 O11 134.2(6) . . ?
O10 Bi2 O11 73.6(7) . . ?
O9 Bi2 O11 73.9(7) . . ?
O3 Bi2 O11 134.6(6) . . ?
O2 Bi2 Bi3 111.0(5) . . ?
O10 Bi2 Bi3 31.8(5) . . ?
O9 Bi2 Bi3 92.9(5) . . ?
O3 Bi2 Bi3 40.2(5) . . ?
O11 Bi2 Bi3 98.4(4) . . ?
O2 Bi2 Bi1 40.3(5) . . ?
O10 Bi2 Bi1 92.7(5) . . ?
O9 Bi2 Bi1 31.1(6) . . ?
O3 Bi2 Bi1 111.5(5) . . ?
O11 Bi2 Bi1 97.8(4) . . ?
Bi3 Bi2 Bi1 108.98(4) . . ?
O10 Bi3 O4 77.3(7) . . ?
O10 Bi3 O4 77.3(7) . 8_545 ?
O4 Bi3 O4 79.1(9) . 8_545 ?
O10 Bi3 O3 70.7(6) . 8_545 ?
O4 Bi3 O3 145.1(7) . 8_545 ?
O4 Bi3 O3 80.6(7) 8_545 8_545 ?
O10 Bi3 O3 70.7(6) . . ?
O4 Bi3 O3 80.6(7) . . ?
O4 Bi3 O3 145.1(7) 8_545 . ?
O3 Bi3 O3 101.1(10) 8_545 . ?
O10 Bi3 Bi2 34.3(3) . 8_545 ?
O4 Bi3 Bi2 108.6(5) . 8_545 ?
O4 Bi3 Bi2 70.6(5) 8_545 8_545 ?
O3 Bi3 Bi2 37.2(5) 8_545 8_545 ?
O3 Bi3 Bi2 89.7(5) . 8_545 ?
O10 Bi3 Bi2 34.3(3) . . ?
O4 Bi3 Bi2 70.6(5) . . ?
O4 Bi3 Bi2 108.6(5) 8_545 . ?
O3 Bi3 Bi2 89.7(5) 8_545 . ?
O3 Bi3 Bi2 37.2(5) . . ?
Bi2 Bi3 Bi2 61.59(4) 8_545 . ?
O5 Bi4 O5 85.6(10) . 8_545 ?
O5 Bi4 O11 115.8(7) . 8_545 ?
O5 Bi4 O11 71.4(7) 8_545 8_545 ?
O5 Bi4 O11 71.4(7) . . ?
O5 Bi4 O11 115.8(7) 8_545 . ?
O11 Bi4 O11 67.4(8) 8_545 . ?
O5 Bi4 O10 135.1(5) . . ?
O5 Bi4 O10 135.1(5) 8_545 . ?
O11 Bi4 O10 72.9(6) 8_545 . ?
O11 Bi4 O10 72.9(6) . . ?
O5 Bi4 Bi5 110.2(5) . 8_545 ?
O5 Bi4 Bi5 40.6(5) 8_545 8_545 ?
O11 Bi4 Bi5 31.7(4) 8_545 8_545 ?
O11 Bi4 Bi5 93.0(4) . 8_545 ?
O10 Bi4 Bi5 97.9(3) . 8_545 ?
O5 Bi4 Bi5 40.6(5) . . ?
O5 Bi4 Bi5 110.2(5) 8_545 . ?
O11 Bi4 Bi5 93.0(4) 8_545 . ?
O11 Bi4 Bi5 31.7(4) . . ?
O10 Bi4 Bi5 97.9(3) . . ?
Bi5 Bi4 Bi5 108.83(6) 8_545 . ?
O11 Bi5 O6 80.1(8) . . ?
O11 Bi5 O7 79.4(9) . . ?
O6 Bi5 O7 79.4(10) . . ?
O11 Bi5 O8 70.6(7) . . ?
O6 Bi5 O8 147.7(8) . . ?
O7 Bi5 O8 81.9(9) . . ?
O11 Bi5 O5 69.8(7) . . ?
O6 Bi5 O5 80.8(8) . . ?
O7 Bi5 O5 145.7(9) . . ?
O8 Bi5 O5 101.0(7) . . ?
O11 Bi5 Bi4 34.7(5) . . ?
O6 Bi5 Bi4 72.3(7) . . ?
O7 Bi5 Bi4 110.6(7) . . ?
O8 Bi5 Bi4 90.2(5) . . ?
O5 Bi5 Bi4 36.0(5) . . ?
O8 Bi6 O8 89.6(11) 8_545 . ?
O8 Bi6 O11 116.6(7) 8_545 . ?
O8 Bi6 O11 70.4(7) . . ?
O8 Bi6 O11 70.4(7) 8_545 8_545 ?
O8 Bi6 O11 116.6(7) . 8_545 ?
O11 Bi6 O11 67.5(8) . 8_545 ?
O8 Bi6 O9 133.4(6) 8_545 . ?
O8 Bi6 O9 133.4(6) . . ?
O11 Bi6 O9 73.4(6) . . ?
O11 Bi6 O9 73.4(6) 8_545 . ?

loop_
_geom_bond_atom_site_label_1
_geom_bond_atom_site_label_2
_geom_bond_distance
_geom_bond_site_symmetry_2
_geom_bond_publ_flag
Bi1 O9 2.10(2) . ?
Bi1 O1 2.14(2) . ?
Bi1 O1 2.14(2) 8_545 ?
Bi1 O2 2.46(2) . ?
Bi1 O2 2.46(2) 8_545 ?
Bi1 Bi2 3.6902(18) . ?
Bi1 Bi2 3.6902(18) 8_545 ?
C1 C2 1.34(3) . ?
C1 O1 1.36(3) . ?
C1 C6 1.43(3) . ?
C2 C3 1.41(3) . ?
C2 C7 1.59(4) . ?
C3 C4 1.32(3) . ?
C3 H26A 0.9400 . ?
C4 C5 1.51(4) . ?
C4 H1CA 0.9400 . ?
C5 C6 1.37(3) . ?
C5 H31A 0.9400 . ?
C6 C29 1.45(3) . ?
C7 C8 1.44(5) . ?
C7 H10A 0.9800 . ?
C7 H10C 0.9800 . ?
C8 C9 1.40(5) . ?
C8 C13 1.53(5) . ?
C9 C10 1.36(5) . ?
C9 H87A 0.9400 . ?
C10 C11 1.26(6) . ?
C10 H74A 0.9400 . ?
C11 C12 1.47(5) . ?
C11 H35A 0.9400 . ?
C12 C13 1.32(4) . ?
C12 C14 1.56(4) . ?
C13 O2 1.34(4) . ?
C14 C15 1.58(3) . ?
C14 H42A 0.9800 . ?
C14 H42B 0.9800 . ?
C15 C16 1.34(3) . ?
C15 C20 1.43(3) . ?
C16 C17 1.39(3) . ?
C16 H68A 0.9400 . ?
C17 C18 1.31(3) . ?
C17 H21A 0.9400 . ?
C18 C19 1.49(3) . ?
C18 H96A 0.9400 . ?
C19 C21 1.33(4) . ?
C19 C20 1.38(3) . ?
C20 O3 1.37(3) . ?
C21 C22 1.70(4) . ?
C21 H3A 0.9800 . ?
C21 H3B 0.9800 . ?
C22 C23 1.33(4) . ?
C22 C27 1.38(5) . ?
C23 C24 1.47(5) . ?
C23 H16A 0.9400 . ?
C24 C25 1.36(4) . ?
C24 H25A 0.9400 . ?
C25 C26 1.57(4) . ?
C25 H13A 0.9400 . ?
C26 C27 1.37(5) . ?
C26 C28 1.50(5) . ?
C27 O4 1.37(4) . ?
C28 C26 1.50(5) 8_545 ?
C28 H19A 0.9800 . ?
C28 H19B 0.9800 . ?
C29 C6 1.45(3) 8_545 ?
C29 H1JA 0.9800 . ?
C29 H1JB 0.9800 . ?
C30 O5 1.35(4) . ?
C30 C31 1.43(5) . ?
C30 C35 1.48(6) . ?
C31 C58 1.39(5) . ?
C31 C32 1.48(8) . ?
C32 C33 1.49(9) . ?
C32 H54A 0.9400 . ?
C33 C34 1.47(9) . ?
C33 H1BA 0.9400 . ?
C34 C35 1.42(7) . ?
C34 H2BA 0.9400 . ?
C35 C36 1.57(6) . ?
C36 C37 1.61(6) . ?
C36 H28A 0.9800 . ?
C36 H28B 0.9800 . ?
C37 C42 1.35(6) . ?
C37 C38 1.48(6) . ?
C38 C39 1.24(6) . ?
C38 H89A 0.9400 . ?
C39 C40 1.39(8) . ?
C39 H88A 0.9400 . ?
C40 C41 1.50(8) . ?
C40 H47A 0.9400 . ?
C41 C42 1.36(5) . ?
C41 C43 1.40(5) . ?
C42 O6 1.39(5) . ?
C43 C44 1.58(3) . ?
C43 H40A 0.9800 . ?
C43 H40D 0.9800 . ?
C44 C45 1.35(3) . ?
C44 C49 1.42(3) . ?
C45 C46 1.39(3) . ?
C45 H50A 0.9400 . ?
C46 C47 1.31(3) . ?
C46 H42C 0.9400 . ?
C47 C48 1.50(4) . ?
C47 H1GA 0.9400 . ?
C48 C50 1.32(4) . ?
C48 C49 1.37(3) . ?
C49 O7 1.42(4) . ?
C50 C51 1.55(7) . ?
C50 H70A 0.9800 . ?
C50 H70C 0.9800 . ?
C51 C56 1.38(7) . ?
C51 C52 1.45(8) . ?
C52 C53 1.18(9) . ?
C52 H5BA 0.9400 . ?
C53 C54 1.45(8) . ?
C53 H3BA 0.9400 . ?
C54 C55 1.47(7) . ?
C54 H4BA 0.9400 . ?
C55 C57 1.46(6) . ?
C55 C56 1.58(6) . ?
C56 O8 1.36(5) . ?
C57 C55 1.46(6) 8_545 ?
C57 H39A 0.9800 . ?
C57 H39B 0.9800 . ?
C58 C31 1.39(5) 8_545 ?
C58 H1KA 0.9800 . ?
C58 H1KB 0.9800 . ?
O2 Bi2 2.220(19) . ?
O3 Bi2 2.28(2) . ?
O3 Bi3 2.44(2) . ?
O4 Bi3 2.171(18) . ?
O5 Bi4 2.23(2) . ?
O5 Bi5 2.47(2) . ?
O6 Bi5 2.17(3) . ?
O7 Bi5 2.18(3) . ?
O8 Bi6 2.29(2) . ?
O8 Bi5 2.43(2) . ?
O9 Bi2 2.283(14) . ?
O9 Bi2 2.283(14) 8_545 ?
O9 Bi6 2.52(2) . ?
O10 Bi3 2.13(2) . ?
O10 Bi2 2.274(13) 8_545 ?
O10 Bi2 2.274(13) . ?
O10 Bi4 2.52(2) . ?
O11 Bi5 2.121(16) . ?
O11 Bi6 2.296(17) . ?
O11 Bi4 2.298(17) . ?
O11 Bi2 2.504(16) . ?
Bi2 Bi3 3.6880(17) . ?
Bi3 O4 2.171(18) 8_545 ?
Bi3 O3 2.44(2) 8_545 ?
Bi3 Bi2 3.6880(17) 8_545 ?
Bi4 O5 2.23(2) 8_545 ?
Bi4 O11 2.298(17) 8_545 ?
Bi4 Bi5 3.6984(16) 8_545 ?
Bi4 Bi5 3.6984(16) . ?
Bi6 O8 2.29(2) 8_545 ?
Bi6 O11 2.296(17) 8_545 ?
